data_1538106
loop_
_publ_author_name
'Hawthorne, F.C.'
'Oberti, R.'
'Ungaretti, L.'
'Czamanske, G.K.'
'Bottazzi, P.'

_publ_section_title
;
 Li: An important component in igneous alkali amphiboles
;
_journal_name_full 'American Mineralogist'
_journal_page_first 733
_journal_page_last 745
_journal_volume 78
_journal_year 1993
_chemical_formula_sum 'Al0.4 Ca0.26 F1.4 Fe1.69 K0.16 Li0.06 Mg3.25 Na2.1 O22.6 Si7.6'
_chemical_name_systematic
;
(Na.36 K.16) ( Na1.74 Ca.26) (Mg3.25 Fe1.69 Li.06) (Si7.6 Al.4) O22.6 F1.4
;
_space_group_IT_number 12
_symmetry_space_group_name_Hall '-C 2y'
_symmetry_space_group_name_H-M 'C 1 2/m 1'
_cell_angle_alpha 90
_cell_angle_beta 104.53
_cell_angle_gamma 90
_cell_formula_units_Z 2
_cell_length_a 9.795
_cell_length_b 17.993
_cell_length_c 5.28
_cell_volume 900.792
_citation_journal_id_ASTM AMMIAY
_cod_data_source_file Hawthorne_AMMIAY_1993_1280.cif
_cod_data_source_block Al0.4Ca0.26F1.4Fe1.69K0.16Li0.06Mg3.25Na2.1O22.6Si7.6
_cod_original_cell_volume 900.7924
_cod_original_formula_sum
;
Al0.4 Ca0.26 F1.4 Fe1.69 K0.16 Li0.06 Mg3.25 Na2.1 O22.6 Si7.6
;
_cod_database_code 1538106

loop_
_symmetry_equiv_pos_as_xyz
x,y,z
-x,y,-z
-x,-y,-z
x,-y,z
x+1/2,y+1/2,z
-x+1/2,y+1/2,-z
-x+1/2,-y+1/2,-z
x+1/2,-y+1/2,z

loop_
_atom_site_label
_atom_site_type_symbol
_atom_site_fract_x
_atom_site_fract_y
_atom_site_fract_z
_atom_site_occupancy
_atom_site_U_iso_or_equiv
Fe2 Fe+2 0 0.17922 0 0.4 0.0
O5 O-2 0.34691 0.13338 0.09468 1 0.0
O7 O-2 0.34138 0 0.29565 1 0.0
Fe1 Fe+3 0 0.08392 0.5 0.36 0.0
Si2 Si+4 0.28965 0.17076 0.8041 1 0.0
Mg3 Mg+2 0 0 0 0.77 0.0
Li1 Li+1 0 0 0 0.06 0.0
O2 O-2 0.11835 0.16836 0.72574 1 0.0
Mg2 Mg+2 0 0.17922 0 0.6 0.0
O6 O-2 0.34599 0.11981 0.5886 1 0.0
O1 O-2 0.11254 0.08602 0.21853 1 0.0
Na2 Na+1 0 0.5 0 0.3 0.0
Fe3 Fe+2 0 0 0 0.17 0.0
F1 F-1 0.10282 0 0.71211 0.7 0.0
Al1 Al+3 0.28343 0.08453 0.29724 0.1 0.0
O3 O-2 0.10282 0 0.71211 0.3 0.0
K1 K+1 0.04689 0.5 0.11175 0.08 0.0
Mg1 Mg+2 0 0.08392 0.5 0.64 0.0
Si1 Si+4 0.28343 0.08453 0.29724 0.9 0.0
Na3 Na+1 0 0.48325 0 0.03 0.0
Ca1 Ca+2 0 0.27668 0.5 0.13 0.0
O4 O-2 0.36252 0.2494 0.795 1 0.0
Na1 Na+1 0 0.27668 0.5 0.87 0.0
